data_2008459
loop_
_publ_author_name
'Jene, Paul G.'
'Chan, David S.'
'Cooke, Bethany L.'
'Ibers, James A.'

_publ_section_title
;
 Capped-porphyrin precursors
;
_journal_issue 5
_journal_name_full 'Acta Crystallographica Section C'
_journal_page_first 801
_journal_page_last 806
_journal_paper_doi 10.1107/S0108270198018034
_journal_volume 55
_journal_year 1999
_chemical_formula_iupac 'C16 H16 O5 S, 0.5H2 O1'
_chemical_formula_moiety 'C16 H16 O5 S, 0.5H2 O1'
_chemical_formula_sum 'C16 H17 O5.5 S'
_chemical_formula_weight 329.36
_chemical_name_systematic
;
2-[3-(Tosyloxy)-ethoxy]benzaldehyde hemihydrate
;
_space_group_IT_number 60
_symmetry_cell_setting orthorhombic
_symmetry_space_group_name_Hall '-P 2n 2ab'
_symmetry_space_group_name_H-M 'P b c n'
_audit_creation_method SHELXL-97
_cell_angle_alpha 90
_cell_angle_beta 90
_cell_angle_gamma 90
_cell_formula_units_Z 8
_cell_length_a 14.4150(10)
_cell_length_b 6.6930(10)
_cell_length_c 31.692(2)
_cell_measurement_reflns_used 3194
_cell_measurement_temperature 153(2)
_cell_measurement_theta_max 25.50
_cell_measurement_theta_min 1.91
_cell_volume 3057.6(5)
_computing_cell_refinement SMART
_computing_data_collection 'SMART (Bruker, 1997)'
_computing_data_reduction 'SAINT-Plus (Bruker, 1997)'
_computing_molecular_graphics SHELXTL/PC
_computing_publication_material SHELXTL/PC
_computing_structure_refinement 'SHELXTL/PC (Sheldrick, 1997)'
_computing_structure_solution 'SHELXS97 (Sheldrick, 1990)'
_diffrn_ambient_temperature 153(2)
_diffrn_measured_fraction_theta_full 1.000
_diffrn_measured_fraction_theta_max 1.000
_diffrn_measurement_device_type 'Bruker SMART1000 CCD'
_diffrn_measurement_method \w
_diffrn_radiation_monochromator graphite
_diffrn_radiation_source 'standard-focus sealed tube'
_diffrn_radiation_type MoK\a
_diffrn_radiation_wavelength 0.71073
_diffrn_reflns_av_R_equivalents 0.048
_diffrn_reflns_av_sigmaI/netI 0.0396
_diffrn_reflns_limit_h_max 17
_diffrn_reflns_limit_h_min -16
_diffrn_reflns_limit_k_max 8
_diffrn_reflns_limit_k_min -8
_diffrn_reflns_limit_l_max 38
_diffrn_reflns_limit_l_min -31
_diffrn_reflns_number 15612
_diffrn_reflns_theta_full 25.50
_diffrn_reflns_theta_max 25.50
_diffrn_reflns_theta_min 1.91
_diffrn_standards_decay_% <2
_exptl_absorpt_coefficient_mu 0.237
_exptl_absorpt_correction_T_max .98
_exptl_absorpt_correction_T_min .95
_exptl_absorpt_correction_type numerical
_exptl_absorpt_process_details 'face-indexed (Sheldrick, 1997)'
_exptl_crystal_colour colourless
_exptl_crystal_density_diffrn 1.427
_exptl_crystal_density_method 'not measured'
_exptl_crystal_description plate
_exptl_crystal_F_000 1376
_exptl_crystal_size_max .276
_exptl_crystal_size_mid .144
_exptl_crystal_size_min .082
_refine_diff_density_max 0.46
_refine_diff_density_min -0.26
_refine_ls_extinction_method none
_refine_ls_goodness_of_fit_ref 1.13
_refine_ls_hydrogen_treatment constr
_refine_ls_matrix_type full
_refine_ls_number_parameters 205
_refine_ls_number_reflns 2844
_refine_ls_number_restraints 0
_refine_ls_restrained_S_all 1.13
_refine_ls_R_factor_all 0.070
_refine_ls_R_factor_gt 0.043
_refine_ls_shift/su_max 0.023
_refine_ls_shift/su_mean 0.000
_refine_ls_structure_factor_coef Fsqd
_refine_ls_weighting_details 'calc w = 1/[\s^2^(Fo^2^)+(0.04Fo^2^)^2^]'
_refine_ls_weighting_scheme calc
_refine_ls_wR_factor_ref 0.097
_reflns_number_gt 1948
_reflns_number_total 2844
_reflns_threshold_expression I>2\s(I)
_cod_data_source_file fr1170.cif
_cod_data_source_block III
_cod_depositor_comments
;
 Marking attached hydrogen atoms.

 Antanas Vaitkus,
 2017-03-24

The following automatic conversions were performed:
'_symmetry_cell_setting' value 'Orthorhombic' changed to 'orthorhombic'
according to '/home/saulius/struct/CIF-dictionaries/cif_core.dic'
dictionary named 'cif_core.dic' version 2.4.1 from 2010-06-29.

Automatic conversion script
Id: cif_fix_enum 1527 2010-12-29 10:47:43Z saulius 

The following automatic conversions were performed:

'_symmetry_cell_setting' value 'Orthorhombic' changed to
'orthorhombic' according to
/home/saulius/struct/CIF-dictionaries/cif_core.dic dictionary named
'cif_core.dic' version 2.4.1 from 2010-06-29.

Automatic conversion script
Id: cif_fix_values 1715 2011-07-08 13:25:40Z adriana 
;
_cod_original_cell_volume 3057.5(4)
_cod_original_formula_sum 'C16 H17 O5.50 S'
_cod_database_code 2008459

loop_
_symmetry_equiv_pos_as_xyz
'x, y, z'
'-x+1/2, -y+1/2, z+1/2'
'-x, y, -z+1/2'
'x+1/2, -y+1/2, -z'
'-x, -y, -z'
'x-1/2, y-1/2, -z-1/2'
'x, -y, z-1/2'
'-x-1/2, y-1/2, z'

loop_
_atom_site_label
_atom_site_fract_x
_atom_site_fract_y
_atom_site_fract_z
_atom_site_U_iso_or_equiv
_atom_site_adp_type
_atom_site_calc_flag
_atom_site_refinement_flags
_atom_site_occupancy
_atom_site_disorder_assembly
_atom_site_disorder_group
_atom_site_type_symbol
_atom_site_attached_hydrogens
S1 .59887(4) .64604(9) .047174(18) .02932(18) Uani d . 1 . . S 0
O1 .35744(13) .7374(3) .21591(5) .0460(5) Uani d . 1 . . O 0
O2 .34090(10) .7767(2) .09099(4) .0273(4) Uani d . 1 . . O 0
O3 .49030(10) .6285(2) .04401(4) .0265(4) Uani d . 1 . . O 0
O4 .63282(12) .7600(2) .01223(5) .0384(4) Uani d . 1 . . O 0
O5 .62923(11) .4453(2) .05279(5) .0389(4) Uani d . 1 . . O 0
O6 .5000 .4850(4) .2500 .0667(9) Uani d S 1 . . O 2
C1 .34989(18) .7538(3) .17782(7) .0339(6) Uani d . 1 . . C 0
H1A .4051 .7620 .1616 .041 Uiso calc R 1 . . H 0
C2 .26137(16) .7618(3) .15553(7) .0256(5) Uani d . 1 . . C 0
C3 .17858(17) .7584(3) .17811(7) .0322(6) Uani d . 1 . . C 0
H3A .1805 .7545 .2081 .039 Uiso calc R 1 . . H 0
C4 .09371(18) .7604(4) .15788(8) .0366(6) Uani d . 1 . . C 0
H4B .0377 .7570 .1737 .044 Uiso calc R 1 . . H 0
C5 .09162(17) .7676(3) .11444(7) .0321(6) Uani d . 1 . . C 0
H5B .0334 .7686 .1004 .038 Uiso calc R 1 . . H 0
C6 .17218(16) .7735(3) .09089(7) .0262(5) Uani d . 1 . . C 0
H6A .1693 .7797 .0610 .031 Uiso calc R 1 . . H 0
C7 .25746(16) .7703(3) .11136(7) .0250(5) Uani d . 1 . . C 0
C8 .34115(15) .7817(3) .04599(7) .0261(5) Uani d . 1 . . C 0
H8A .3026 .8938 .0357 .031 Uiso calc R 1 . . H 0
H8B .3158 .6554 .0345 .031 Uiso calc R 1 . . H 0
C9 .43942(16) .8086(3) .03246(7) .0280(6) Uani d . 1 . . C 0
H9A .4425 .8298 .0016 .034 Uiso calc R 1 . . H 0
H9B .4668 .9264 .0466 .034 Uiso calc R 1 . . H 0
C10 .61654(15) .7830(3) .09353(7) .0263(5) Uani d . 1 . . C 0
C11 .59672(16) .6950(3) .13226(7) .0307(6) Uani d . 1 . . C 0
H11A .5740 .5619 .1335 .037 Uiso calc R 1 . . H 0
C12 .61042(17) .8028(4) .16883(7) .0345(6) Uani d . 1 . . C 0
H12A .5972 .7426 .1953 .041 Uiso calc R 1 . . H 0
C13 .64346(16) .9991(3) .16764(7) .0321(6) Uani d . 1 . . C 0
C14 .66244(16) 1.0838(4) .12852(7) .0313(6) Uani d . 1 . . C 0
H14A .6848 1.2172 .1272 .038 Uiso calc R 1 . . H 0
C15 .64941(15) .9776(3) .09151(7) .0278(6) Uani d . 1 . . C 0
H15A .6628 1.0373 .0650 .033 Uiso calc R 1 . . H 0
C16 .65870(18) 1.1144(4) .20792(7) .0434(7) Uani d . 1 . . C 0
H16A .7148 1.0652 .2220 .065 Uiso calc R 1 . . H 0
H16B .6051 1.0964 .2266 .065 Uiso calc R 1 . . H 0
H16C .6661 1.2566 .2014 .065 Uiso calc R 1 . . H 0

loop_
_atom_site_aniso_label
_atom_site_aniso_U_11
_atom_site_aniso_U_22
_atom_site_aniso_U_33
_atom_site_aniso_U_12
_atom_site_aniso_U_13
_atom_site_aniso_U_23
S1 .0273(3) .0356(3) .0251(3) .0005(3) .0017(3) -.0051(3)
O1 .0553(13) .0546(12) .0280(11) .0096(10) -.0097(8) .0022(8)
O2 .0284(10) .0316(9) .0219(9) -.0005(7) .0006(6) -.0004(7)
O3 .0253(9) .0260(8) .0284(8) -.0012(7) -.0003(7) -.0017(7)
O4 .0354(10) .0544(11) .0254(9) -.0072(9) .0064(7) -.0060(8)
O5 .0387(11) .0376(10) .0404(11) .0101(8) -.0034(8) -.0086(8)
O6 .068(2) .063(2) .069(2) .000 -.0106(16) .000
C1 .0374(16) .0338(14) .0306(15) .0054(12) -.0024(11) -.0020(11)
C2 .0317(14) .0197(12) .0254(13) .0023(10) -.0002(10) .0017(10)
C3 .0414(16) .0301(13) .0251(14) .0032(12) .0039(11) .0012(11)
C4 .0328(15) .0381(14) .0390(16) .0024(12) .0101(12) -.0016(12)
C5 .0303(14) .0313(13) .0346(14) .0009(11) -.0012(11) -.0019(11)
C6 .0304(14) .0231(13) .0251(13) .0012(10) -.0009(10) .0005(10)
C7 .0280(13) .0190(12) .0279(13) -.0004(10) .0034(10) -.0018(9)
C8 .0271(13) .0278(12) .0235(12) .0003(10) -.0009(10) -.0006(10)
C9 .0328(14) .0254(13) .0259(13) -.0010(10) -.0011(10) .0041(10)
C10 .0218(13) .0349(14) .0223(12) .0005(10) -.0009(9) -.0024(10)
C11 .0299(14) .0340(13) .0282(13) -.0037(11) -.0003(11) .0017(10)
C12 .0334(15) .0469(16) .0233(13) -.0019(12) .0024(10) .0038(11)
C13 .0247(14) .0419(16) .0297(14) .0038(11) -.0023(10) -.0076(11)
C14 .0285(14) .0309(13) .0344(14) .0000(11) -.0015(11) -.0034(11)
C15 .0243(14) .0355(15) .0237(13) .0012(11) .0002(10) .0025(10)
C16 .0420(17) .0560(18) .0323(15) -.0014(14) -.0022(12) -.0129(13)

loop_
_atom_type_symbol
_atom_type_description
_atom_type_scat_dispersion_real
_atom_type_scat_dispersion_imag
_atom_type_scat_source
C C 0.0033 0.0016 'International Tables Vol C Tables 4.2.6.8 and 6.1.1.4'
H H 0.0000 0.0000 'International Tables Vol C Tables 4.2.6.8 and 6.1.1.4'
O O 0.0106 0.0060 'International Tables Vol C Tables 4.2.6.8 and 6.1.1.4'
S S 0.1246 0.1234 'International Tables Vol C Tables 4.2.6.8 and 6.1.1.4'

loop_
_geom_angle_atom_site_label_1
_geom_angle_atom_site_label_2
_geom_angle_atom_site_label_3
_geom_angle_site_symmetry_1
_geom_angle
_geom_angle_publ_flag
O1 O6 O1 3_655 107.92(11) yes
O5 S1 O4 . 119.64(10) yes
O5 S1 O3 . 104.08(9) yes
O4 S1 O3 . 109.32(9) yes
O5 S1 C10 . 110.15(10) yes
O4 S1 C10 . 108.70(10) yes
O3 S1 C10 . 103.74(9) yes
C7 O2 C8 . 118.40(16) yes
C9 O3 S1 . 117.06(13) yes
O1 C1 C2 . 124.2(2) yes
C3 C2 C7 . 118.7(2) no
C3 C2 C1 . 120.0(2) no
C7 C2 C1 . 121.3(2) no
C4 C3 C2 . 121.4(2) no
C5 C4 C3 . 118.9(2) no
C4 C5 C6 . 121.5(2) no
C5 C6 C7 . 119.4(2) no
O2 C7 C6 . 123.89(19) yes
O2 C7 C2 . 115.97(19) yes
C6 C7 C2 . 120.1(2) yes
O2 C8 C9 . 107.02(17) yes
O3 C9 C8 . 107.82(17) yes
C15 C10 C11 . 120.6(2) yes
C15 C10 S1 . 120.17(17) yes
C11 C10 S1 . 119.27(18) yes
C12 C11 C10 . 119.3(2) no
C11 C12 C13 . 121.2(2) no
C14 C13 C12 . 118.3(2) no
C14 C13 C16 . 121.2(2) no
C12 C13 C16 . 120.5(2) no
C15 C14 C13 . 121.3(2) no
C14 C15 C10 . 119.3(2) no

loop_
_geom_bond_atom_site_label_1
_geom_bond_atom_site_label_2
_geom_bond_site_symmetry_2
_geom_bond_distance
_geom_bond_publ_flag
S1 O5 . 1.4243(16) yes
S1 O4 . 1.4311(16) yes
S1 O3 . 1.5726(15) yes
S1 C10 . 1.750(2) yes
O1 C1 . 1.217(3) yes
O6 O1 . 2.871(2) yes
O2 C7 . 1.366(3) yes
O2 C8 . 1.426(2) yes
O3 C9 . 1.458(2) yes
C1 C2 . 1.460(3) yes
C2 C3 . 1.392(3) no
C2 C7 . 1.402(3) no
C3 C4 . 1.381(3) no
C4 C5 . 1.378(3) no
C5 C6 . 1.381(3) no
C6 C7 . 1.390(3) no
C8 C9 . 1.491(3) yes
C10 C15 . 1.387(3) no
C10 C11 . 1.391(3) no
C11 C12 . 1.380(3) no
C12 C13 . 1.397(3) no
C13 C14 . 1.391(3) no
C13 C16 . 1.508(3) no
C14 C15 . 1.384(3) no

loop_
_geom_torsion_atom_site_label_1
_geom_torsion_atom_site_label_2
_geom_torsion_atom_site_label_3
_geom_torsion_atom_site_label_4
_geom_torsion
_geom_torsion_publ_flag
S1 O3 C9 C8 -160.10(10) y
O3 C9 C8 O2 66.80(10) y
C9 C8 O2 C7 174.50(10) y

loop_
_cod_related_entry_id
_cod_related_entry_database
_cod_related_entry_code
1 ChemSpider 30652234
